data_7706258
loop_
_publ_author_name
'Tupolova, Yulia P.'
'Shcherbakov, Igor N.'
'Popov, Leonid D.'
'Morgunov, Roman B.'
'Korchagin, Denis V.'
'Lebedev, Vladimir E.'
'Palii, Andrew V.'
'Aldoshin, Sergey M.'

_publ_section_title
;
 Field-induced SIM behaviour of a Co(II) complex with a
 1,1'-diacetylferrocene-derived ligand.
;
_journal_issue 44
_journal_name_full 'Dalton transactions (Cambridge, England : 2003)'
_journal_page_first 15592
_journal_page_last 15596
_journal_paper_doi 10.1039/d0dt02747b
_journal_volume 49
_journal_year 2020
_chemical_formula_sum 'C26 H24 Cl2 Co Fe N6 O0.09'
_chemical_formula_weight 607.63
_space_group_IT_number 92
_space_group_name_Hall 'P 4abw 2nw'
_space_group_name_H-M_alt 'P 41 21 2'
_symmetry_cell_setting tetragonal
_symmetry_space_group_name_H-M 'P 41 21 2'
_atom_sites_solution_hydrogens geom
_atom_sites_solution_primary direct
_atom_sites_solution_secondary difmap
_audit_creation_method SHELXL-97
_audit_update_record
;
2020-07-31 deposited with the CCDC.	2020-10-20 downloaded from the CCDC.
;
_cell_angle_alpha 90.00
_cell_angle_beta 90.00
_cell_angle_gamma 90.00
_cell_formula_units_Z 4
_cell_length_a 13.1248(2)
_cell_length_b 13.1248(2)
_cell_length_c 14.3338(2)
_cell_measurement_reflns_used 3793
_cell_measurement_temperature 100.0(1)
_cell_measurement_theta_max 31.5362
_cell_measurement_theta_min 3.0979
_cell_volume 2469.15(6)
_computing_structure_refinement 'SHELXL-97 (Sheldrick, 1997)'
_computing_structure_solution 'SHELXS-97 (Sheldrick, 1990)'
_diffrn_ambient_temperature 100.0(1)
_diffrn_detector_area_resol_mean 16.2060
_diffrn_measured_fraction_theta_full 0.998
_diffrn_measured_fraction_theta_max 0.998
_diffrn_measurement_device_type 'Xcalibur, Eos'
_diffrn_radiation_monochromator graphite
_diffrn_radiation_source 'Enhance (Mo) X-ray Source'
_diffrn_radiation_type 'Mo K\a'
_diffrn_radiation_wavelength 0.7107
_diffrn_reflns_av_R_equivalents 0.0265
_diffrn_reflns_av_sigmaI/netI 0.0300
_diffrn_reflns_limit_h_max 17
_diffrn_reflns_limit_h_min -13
_diffrn_reflns_limit_k_max 12
_diffrn_reflns_limit_k_min -17
_diffrn_reflns_limit_l_max 19
_diffrn_reflns_limit_l_min -17
_diffrn_reflns_number 9188
_diffrn_reflns_theta_full 29.05
_diffrn_reflns_theta_max 29.05
_diffrn_reflns_theta_min 3.10
_exptl_absorpt_coefficient_mu 1.505
_exptl_absorpt_correction_T_max 1.00000
_exptl_absorpt_correction_T_min 0.88554
_exptl_absorpt_correction_type multi-scan
_exptl_absorpt_process_details
;
CrysAlisPro, Agilent Technologies,
Version 1.171.36.20 (release 27-06-2012 CrysAlis171 .NET)
(compiled Jul 11 2012,15:38:31)
Empirical absorption correction using spherical harmonics,
 implemented in SCALE3 ABSPACK scaling algorithm.
;
_exptl_crystal_colour red
_exptl_crystal_density_diffrn 1.635
_exptl_crystal_density_method 'not measured'
_exptl_crystal_description needle
_exptl_crystal_F_000 1239
_exptl_crystal_size_max 0.35
_exptl_crystal_size_mid 0.15
_exptl_crystal_size_min 0.15
_refine_diff_density_max 0.482
_refine_diff_density_min -0.341
_refine_diff_density_rms 0.059
_refine_ls_abs_structure_details 'Flack H D (1983), Acta Cryst. A39, 876-881'
_refine_ls_abs_structure_Flack -0.024(12)
_refine_ls_extinction_method none
_refine_ls_goodness_of_fit_ref 1.061
_refine_ls_hydrogen_treatment constr
_refine_ls_matrix_type full
_refine_ls_number_parameters 171
_refine_ls_number_reflns 3260
_refine_ls_number_restraints 0
_refine_ls_restrained_S_all 1.061
_refine_ls_R_factor_all 0.0298
_refine_ls_R_factor_gt 0.0258
_refine_ls_shift/su_max 0.001
_refine_ls_shift/su_mean 0.000
_refine_ls_structure_factor_coef Fsqd
_refine_ls_weighting_details 'calc w=1/[\s^2^(Fo^2^)+(0.0301P)^2^+0.4630P] where P=(Fo^2^+2Fc^2^)/3'
_refine_ls_weighting_scheme calc
_refine_ls_wR_factor_gt 0.0598
_refine_ls_wR_factor_ref 0.0624
_reflns_number_gt 3056
_reflns_number_total 3260
_reflns_threshold_expression >2sigma(I)
_cod_data_source_file d0dt02747b2.cif
_cod_data_source_block I
_cod_original_cell_volume 2469.15(8)
_cod_database_code 7706258

loop_
_symmetry_equiv_pos_as_xyz
'x, y, z'
'-x, -y, z+1/2'
'-y+1/2, x+1/2, z+1/4'
'y+1/2, -x+1/2, z+3/4'
'-x+1/2, y+1/2, -z+1/4'
'x+1/2, -y+1/2, -z+3/4'
'y, x, -z'
'-y, -x, -z+1/2'

loop_
_atom_site_label
_atom_site_type_symbol
_atom_site_fract_x
_atom_site_fract_y
_atom_site_fract_z
_atom_site_U_iso_or_equiv
_atom_site_adp_type
_atom_site_occupancy
_atom_site_symmetry_multiplicity
_atom_site_calc_flag
_atom_site_refinement_flags
_atom_site_disorder_assembly
_atom_site_disorder_group
Co1 Co 0.354086(19) 0.354086(19) 0.0000 0.01132(8) Uani 1 2 d S . .
Fe1 Fe 0.69157(2) 0.69157(2) 0.0000 0.01085(9) Uani 1 2 d S . .
Cl1 Cl 0.33023(3) 0.35233(3) -0.16902(3) 0.01632(10) Uani 1 1 d . . .
N1 N 0.19198(12) 0.38190(12) -0.00035(11) 0.0132(3) Uani 1 1 d . . .
N2 N 0.34197(12) 0.52099(12) 0.01247(10) 0.0119(3) Uani 1 1 d . . .
N3 N 0.41568(12) 0.59575(13) 0.03239(11) 0.0135(3) Uani 1 1 d . . .
C7 C 0.06568(15) 0.51546(15) -0.00150(14) 0.0158(4) Uani 1 1 d . . .
H7A H 0.0504 0.5844 0.0039 0.019 Uiso 1 1 calc R . .
C12 C 0.46500(14) 0.63218(15) -0.03770(13) 0.0124(4) Uani 1 1 d . . .
C1 C 0.65903(15) 0.84156(15) -0.02941(15) 0.0170(4) Uani 1 1 d . . .
H1A H 0.7064 0.8915 -0.0560 0.020 Uiso 1 1 calc R . .
C9 C 0.01440(15) 0.34241(16) -0.02236(13) 0.0166(4) Uani 1 1 d . . .
H9A H -0.0355 0.2933 -0.0323 0.020 Uiso 1 1 calc R . .
C4 C 0.53866(14) 0.71334(14) -0.01543(13) 0.0127(4) Uani 1 1 d . . .
C13 C 0.45052(17) 0.60198(16) -0.13788(13) 0.0168(4) Uani 1 1 d . . .
H13A H 0.4234 0.5341 -0.1408 0.025 Uiso 1 1 calc R . .
H13B H 0.5149 0.6041 -0.1696 0.025 Uiso 1 1 calc R . .
H13C H 0.4040 0.6484 -0.1673 0.025 Uiso 1 1 calc R . .
C6 C 0.16604(14) 0.48181(14) 0.00432(12) 0.0129(4) Uani 1 1 d . . .
C10 C 0.11615(15) 0.31478(16) -0.01410(14) 0.0172(4) Uani 1 1 d . . .
H10A H 0.1327 0.2460 -0.0183 0.021 Uiso 1 1 calc R . .
C11 C 0.24977(15) 0.55370(15) 0.01595(12) 0.0144(4) Uani 1 1 d . . .
H11A H 0.2366 0.6225 0.0258 0.017 Uiso 1 1 calc R . .
C8 C -0.01129(15) 0.44448(16) -0.01546(13) 0.0168(4) Uani 1 1 d . . .
H8A H -0.0789 0.4651 -0.0201 0.020 Uiso 1 1 calc R . .
C2 C 0.64453(16) 0.82149(15) 0.06701(14) 0.0167(4) Uani 1 1 d . . .
H2A H 0.6803 0.8553 0.1184 0.020 Uiso 1 1 calc R . .
C3 C 0.57098(15) 0.74286(15) 0.07639(13) 0.0145(4) Uani 1 1 d . . .
H3B H 0.5466 0.7137 0.1353 0.017 Uiso 1 1 calc R . .
C5 C 0.59470(15) 0.77457(15) -0.08086(14) 0.0155(4) Uani 1 1 d . . .
H5A H 0.5893 0.7711 -0.1490 0.019 Uiso 1 1 calc R . .
O1 O 0.0809(12) 0.0809(12) 0.0000 0.039(10) Uani 0.092(9) 2 d SP . .

loop_
_atom_site_aniso_label
_atom_site_aniso_U_11
_atom_site_aniso_U_22
_atom_site_aniso_U_33
_atom_site_aniso_U_23
_atom_site_aniso_U_13
_atom_site_aniso_U_12
Co1 0.01061(11) 0.01061(11) 0.01276(15) 0.00000(10) 0.00000(10) 0.00123(14)
Fe1 0.00998(12) 0.00998(12) 0.01258(15) -0.00089(10) 0.00089(10) 0.00117(15)
Cl1 0.0197(2) 0.0163(2) 0.01293(18) -0.00058(17) -0.00071(16) 0.0011(2)
N1 0.0128(7) 0.0141(7) 0.0126(6) 0.0005(6) 0.0001(7) 0.0004(6)
N2 0.0117(8) 0.0132(7) 0.0106(7) -0.0002(6) 0.0010(6) -0.0012(6)
N3 0.0109(8) 0.0124(8) 0.0173(7) -0.0019(6) -0.0009(6) 0.0000(6)
C7 0.0153(9) 0.0145(9) 0.0177(8) 0.0033(8) 0.0023(8) 0.0030(7)
C12 0.0106(8) 0.0102(9) 0.0165(8) 0.0004(7) -0.0014(7) 0.0059(7)
C1 0.0134(9) 0.0108(9) 0.0268(10) 0.0016(7) 0.0011(8) 0.0019(8)
C9 0.0136(9) 0.0211(10) 0.0153(8) 0.0046(7) -0.0002(7) -0.0022(8)
C4 0.0105(9) 0.0103(9) 0.0174(9) -0.0014(7) 0.0000(7) 0.0027(7)
C13 0.0203(10) 0.0165(10) 0.0137(8) 0.0005(7) -0.0011(7) -0.0031(8)
C6 0.0140(9) 0.0139(8) 0.0106(7) 0.0015(7) 0.0021(7) 0.0002(7)
C10 0.0178(10) 0.0142(9) 0.0197(9) 0.0011(8) -0.0005(7) -0.0007(8)
C11 0.0142(9) 0.0141(9) 0.0150(9) 0.0005(7) 0.0006(7) 0.0025(8)
C8 0.0110(9) 0.0239(10) 0.0156(9) 0.0046(8) 0.0008(7) 0.0029(8)
C2 0.0138(9) 0.0126(9) 0.0237(10) -0.0069(8) 0.0008(8) 0.0014(8)
C3 0.0126(9) 0.0142(9) 0.0168(8) -0.0039(8) 0.0029(8) 0.0013(8)
C5 0.0146(10) 0.0151(10) 0.0167(8) 0.0019(8) -0.0012(8) 0.0035(8)
O1 0.047(14) 0.047(14) 0.022(12) -0.004(10) 0.004(10) -0.039(14)

loop_
_atom_type_symbol
_atom_type_description
_atom_type_scat_dispersion_real
_atom_type_scat_dispersion_imag
_atom_type_scat_source
C C 0.0033 0.0016 'International Tables Vol C Tables 4.2.6.8 and 6.1.1.4'
H H 0.0000 0.0000 'International Tables Vol C Tables 4.2.6.8 and 6.1.1.4'
N N 0.0061 0.0033 'International Tables Vol C Tables 4.2.6.8 and 6.1.1.4'
Cl Cl 0.1484 0.1585 'International Tables Vol C Tables 4.2.6.8 and 6.1.1.4'
Fe Fe 0.3463 0.8444 'International Tables Vol C Tables 4.2.6.8 and 6.1.1.4'
Co Co 0.3494 0.9721 'International Tables Vol C Tables 4.2.6.8 and 6.1.1.4'
O O 0.0106 0.0060 'International Tables Vol C Tables 4.2.6.8 and 6.1.1.4'

loop_
_geom_angle_atom_site_label_1
_geom_angle_atom_site_label_2
_geom_angle_atom_site_label_3
_geom_angle
_geom_angle_site_symmetry_1
_geom_angle_site_symmetry_3
_geom_angle_publ_flag
N1 Co1 N1 109.47(8) 7 . ?
N1 Co1 N2 76.17(6) 7 7 ?
N1 Co1 N2 172.65(6) . 7 ?
N1 Co1 N2 172.65(6) 7 . ?
N1 Co1 N2 76.17(6) . . ?
N2 Co1 N2 98.63(8) 7 . ?
N1 Co1 Cl1 90.84(4) 7 . ?
N1 Co1 Cl1 82.70(4) . . ?
N2 Co1 Cl1 92.65(4) 7 . ?
N2 Co1 Cl1 94.62(4) . . ?
N1 Co1 Cl1 82.70(4) 7 7 ?
N1 Co1 Cl1 90.84(4) . 7 ?
N2 Co1 Cl1 94.62(4) 7 7 ?
N2 Co1 Cl1 92.65(4) . 7 ?
Cl1 Co1 Cl1 168.83(3) . 7 ?
C5 Fe1 C5 172.75(12) . 7 ?
C5 Fe1 C4 41.31(8) . . ?
C5 Fe1 C4 132.51(8) 7 . ?
C5 Fe1 C4 132.51(8) . 7 ?
C5 Fe1 C4 41.31(8) 7 7 ?
C4 Fe1 C4 106.71(11) . 7 ?
C5 Fe1 C3 108.40(8) . 7 ?
C5 Fe1 C3 69.17(8) 7 7 ?
C4 Fe1 C3 112.05(8) . 7 ?
C4 Fe1 C3 41.24(7) 7 7 ?
C5 Fe1 C3 69.17(8) . . ?
C5 Fe1 C3 108.40(8) 7 . ?
C4 Fe1 C3 41.24(7) . . ?
C4 Fe1 C3 112.05(8) 7 . ?
C3 Fe1 C3 143.22(11) 7 . ?
C5 Fe1 C2 68.53(8) . . ?
C5 Fe1 C2 114.42(8) 7 . ?
C4 Fe1 C2 68.79(8) . . ?
C4 Fe1 C2 144.01(8) 7 . ?
C3 Fe1 C2 174.68(8) 7 . ?
C3 Fe1 C2 40.60(8) . . ?
C5 Fe1 C2 114.41(8) . 7 ?
C5 Fe1 C2 68.53(8) 7 7 ?
C4 Fe1 C2 144.01(8) . 7 ?
C4 Fe1 C2 68.79(8) 7 7 ?
C3 Fe1 C2 40.61(8) 7 7 ?
C3 Fe1 C2 174.68(8) . 7 ?
C2 Fe1 C2 135.97(12) . 7 ?
C5 Fe1 C1 145.57(8) . 7 ?
C5 Fe1 C1 40.72(8) 7 7 ?
C4 Fe1 C1 173.07(8) . 7 ?
C4 Fe1 C1 68.87(8) 7 7 ?
C3 Fe1 C1 68.48(8) 7 7 ?
C3 Fe1 C1 134.51(8) . 7 ?
C2 Fe1 C1 111.37(8) . 7 ?
C2 Fe1 C1 40.42(8) 7 7 ?
C5 Fe1 C1 40.72(8) . . ?
C5 Fe1 C1 145.57(8) 7 . ?
C4 Fe1 C1 68.87(8) . . ?
C4 Fe1 C1 173.07(8) 7 . ?
C3 Fe1 C1 134.51(8) 7 . ?
C3 Fe1 C1 68.48(8) . . ?
C2 Fe1 C1 40.42(8) . . ?
C2 Fe1 C1 111.36(8) 7 . ?
C1 Fe1 C1 116.04(11) 7 . ?
C10 N1 C6 117.07(17) . . ?
C10 N1 Co1 128.28(13) . . ?
C6 N1 Co1 114.25(12) . . ?
C11 N2 N3 113.99(16) . . ?
C11 N2 Co1 113.78(13) . . ?
N3 N2 Co1 131.30(11) . . ?
C12 N3 N2 116.51(16) . . ?
C8 C7 C6 118.96(19) . . ?
N3 C12 C4 115.42(17) . . ?
N3 C12 C13 125.78(18) . . ?
C4 C12 C13 118.75(17) . . ?
C2 C1 C5 108.05(18) . . ?
C2 C1 Fe1 69.57(11) . . ?
C5 C1 Fe1 68.82(11) . . ?
C8 C9 C10 118.72(19) . . ?
C3 C4 C5 107.21(17) . . ?
C3 C4 C12 125.97(17) . . ?
C5 C4 C12 126.76(17) . . ?
C3 C4 Fe1 69.37(11) . . ?
C5 C4 Fe1 69.24(11) . . ?
C12 C4 Fe1 124.61(13) . . ?
N1 C6 C7 122.78(17) . . ?
N1 C6 C11 116.23(16) . . ?
C7 C6 C11 120.99(17) . . ?
N1 C10 C9 123.61(19) . . ?
N2 C11 C6 119.28(17) . . ?
C9 C8 C7 118.83(19) . . ?
C1 C2 C3 108.56(18) . . ?
C1 C2 Fe1 70.01(11) . . ?
C3 C2 Fe1 69.19(11) . . ?
C2 C3 C4 108.07(17) . . ?
C2 C3 Fe1 70.20(11) . . ?
C4 C3 Fe1 69.40(10) . . ?
C1 C5 C4 108.10(17) . . ?
C1 C5 Fe1 70.46(11) . . ?
C4 C5 Fe1 69.46(11) . . ?

loop_
_geom_bond_atom_site_label_1
_geom_bond_atom_site_label_2
_geom_bond_distance
_geom_bond_site_symmetry_2
_geom_bond_publ_flag
Co1 N1 2.1586(16) 7 ?
Co1 N1 2.1587(16) . ?
Co1 N2 2.2035(16) 7 ?
Co1 N2 2.2036(16) . ?
Co1 Cl1 2.4429(4) . ?
Co1 Cl1 2.4430(4) 7 ?
Fe1 C5 2.0362(19) . ?
Fe1 C5 2.0363(19) 7 ?
Fe1 C4 2.0392(19) . ?
Fe1 C4 2.0392(19) 7 ?
Fe1 C3 2.0388(19) 7 ?
Fe1 C3 2.0388(19) . ?
Fe1 C2 2.0522(19) . ?
Fe1 C2 2.0522(19) 7 ?
Fe1 C1 2.0580(19) 7 ?
Fe1 C1 2.0580(19) . ?
N1 C10 1.344(3) . ?
N1 C6 1.356(2) . ?
N2 C11 1.285(2) . ?
N2 N3 1.407(2) . ?
N3 C12 1.287(2) . ?
C7 C8 1.389(3) . ?
C7 C6 1.392(3) . ?
C12 C4 1.473(3) . ?
C12 C13 1.502(2) . ?
C1 C2 1.420(3) . ?
C1 C5 1.425(3) . ?
C9 C8 1.385(3) . ?
C9 C10 1.389(3) . ?
C4 C3 1.436(3) . ?
C4 C5 1.438(3) . ?
C6 C11 1.458(3) . ?
C2 C3 1.420(3) . ?
